data_7207936
loop_
_publ_author_name
'Dang, Song'
'Zhang, Jian-Han'
'Sun, Zhong-Ming'

_publ_section_title
;
 Tunable emission based on lanthanide(iii) metal--organic frameworks: an
 alternative approach to white light
;
_journal_issue 18
_journal_name_full 'Journal of Materials Chemistry'
_journal_page_first 8868
_journal_paper_doi 10.1039/c2jm30389b
_journal_volume 22
_journal_year 2012
_chemical_formula_sum 'C29 H28 N O10 Y'
_chemical_formula_weight 639.47
_chemical_name_systematic
;
?
;
_space_group_IT_number 36
_symmetry_cell_setting orthorhombic
_symmetry_space_group_name_Hall 'C 2c -2'
_symmetry_space_group_name_H-M 'C m c 21'
_atom_sites_solution_hydrogens geom
_atom_sites_solution_primary direct
_atom_sites_solution_secondary difmap
_audit_creation_method SHELXL-97
_cell_angle_alpha 90.00
_cell_angle_beta 90.00
_cell_angle_gamma 90.00
_cell_formula_units_Z 4
_cell_length_a 18.0366(10)
_cell_length_b 24.1755(13)
_cell_length_c 6.9866(4)
_cell_measurement_temperature 293(2)
_cell_volume 3046.5(3)
_computing_structure_refinement 'SHELXL-97 (Sheldrick, 1997)'
_computing_structure_solution 'SHELXS-97 (Sheldrick, 1997)'
_diffrn_ambient_temperature 293(2)
_diffrn_measured_fraction_theta_full 0.998
_diffrn_measured_fraction_theta_max 0.998
_diffrn_radiation_monochromator graphite
_diffrn_radiation_source 'fine-focus sealed tube'
_diffrn_radiation_type MoK\a
_diffrn_radiation_wavelength 0.71073
_diffrn_reflns_av_R_equivalents 0.0000
_diffrn_reflns_av_sigmaI/netI 0.0644
_diffrn_reflns_limit_h_max 22
_diffrn_reflns_limit_h_min 0
_diffrn_reflns_limit_k_max 29
_diffrn_reflns_limit_k_min 0
_diffrn_reflns_limit_l_max 8
_diffrn_reflns_limit_l_min -8
_diffrn_reflns_number 3018
_diffrn_reflns_theta_full 26.09
_diffrn_reflns_theta_max 26.09
_diffrn_reflns_theta_min 2.26
_exptl_absorpt_coefficient_mu 1.969
_exptl_absorpt_correction_T_max 0.7453
_exptl_absorpt_correction_T_min 0.5950
_exptl_absorpt_correction_type multi-scan
_exptl_absorpt_process_details sadabs
_exptl_crystal_density_diffrn 1.390
_exptl_crystal_density_method 'not measured'
_exptl_crystal_F_000 1304
_exptl_crystal_size_max 0.13
_exptl_crystal_size_mid 0.12
_exptl_crystal_size_min 0.09
_refine_diff_density_max 1.105
_refine_diff_density_min -0.726
_refine_diff_density_rms 0.084
_refine_ls_abs_structure_details 'Flack H D (1983), Acta Cryst. A39, 876-881'
_refine_ls_abs_structure_Flack 0.030(13)
_refine_ls_extinction_method none
_refine_ls_goodness_of_fit_ref 1.084
_refine_ls_hydrogen_treatment constr
_refine_ls_matrix_type full
_refine_ls_number_parameters 205
_refine_ls_number_reflns 3018
_refine_ls_number_restraints 88
_refine_ls_restrained_S_all 1.152
_refine_ls_R_factor_all 0.0560
_refine_ls_R_factor_gt 0.0489
_refine_ls_shift/su_max 0.001
_refine_ls_shift/su_mean 0.000
_refine_ls_structure_factor_coef Fsqd
_refine_ls_weighting_details 'calc w=1/[\s^2^(Fo^2^)+(0.0684P)^2^+1.5208P] where P=(Fo^2^+2Fc^2^)/3'
_refine_ls_weighting_scheme calc
_refine_ls_wR_factor_gt 0.1217
_refine_ls_wR_factor_ref 0.1255
_reflns_number_gt 2660
_reflns_number_total 3018
_reflns_threshold_expression >2sigma(I)
_cod_data_source_file c2jm30389b.txt
_cod_data_source_block C29
_cod_original_sg_symbol_H-M Cmc21
_cod_database_code 7207936

loop_
_symmetry_equiv_pos_as_xyz
'x, y, z'
'-x, -y, z+1/2'
'x, -y, z+1/2'
'-x, y, z'
'x+1/2, y+1/2, z'
'-x+1/2, -y+1/2, z+1/2'
'x+1/2, -y+1/2, z+1/2'
'-x+1/2, y+1/2, z'

loop_
_atom_site_label
_atom_site_type_symbol
_atom_site_fract_x
_atom_site_fract_y
_atom_site_fract_z
_atom_site_U_iso_or_equiv
_atom_site_adp_type
_atom_site_occupancy
_atom_site_symmetry_multiplicity
_atom_site_calc_flag
_atom_site_refinement_flags
Y1 Y 0.5000 0.51617(2) 1.51261(13) 0.02517(18) Uani 1 2 d S
O1 O 0.5000 0.8020(2) 0.8372(9) 0.0539(15) Uani 1 2 d S
O2 O 0.5894(5) 0.9257(4) 0.5437(15) 0.066(3) Uani 0.50 1 d PU
O2' O 0.6257(4) 0.8923(4) 0.6793(14) 0.051(2) Uani 0.50 1 d PU
O3 O 0.5000 0.6134(2) 1.4666(6) 0.0428(14) Uani 1 2 d S
O4 O 0.5000 0.56170(18) 1.2051(7) 0.0311(11) Uani 1 2 d S
O5 O 0.92958(17) 0.96208(15) 0.3026(5) 0.0308(7) Uani 1 1 d .
O6 O 0.87112(17) 0.95424(16) 0.0332(8) 0.0458(9) Uani 1 1 d .
C1 C 0.5000 0.8982(3) 0.7760(11) 0.0325(16) Uani 1 2 d S
C2 C 0.5000 0.8557(4) 0.9298(14) 0.061(3) Uani 1 2 d S
H2B H 0.5435 0.8597 1.0076 0.074 Uiso 0.50 1 d PR
C3 C 0.5000 0.9562(4) 0.8727(17) 0.075(3) Uani 1 2 d S
H3A H 0.5000 0.9849 0.7776 0.113 Uiso 1 2 d SR
H3B H 0.5435 0.9596 0.9512 0.113 Uiso 0.50 1 d PR
C4' C 0.5520(6) 0.8927(5) 0.6037(18) 0.036(2) Uani 0.50 1 d P
C4 C 0.5806(9) 0.8944(5) 0.711(2) 0.047(3) Uani 0.50 1 d PU
C5 C 0.5000 0.7575(3) 0.9553(10) 0.053(2) Uani 1 2 d SDU
C6 C 0.5000 0.7068(3) 0.8647(13) 0.053(2) Uani 1 2 d SD
H6 H 0.5000 0.7048 0.7318 0.064 Uiso 1 2 calc SR
C7 C 0.5000 0.6594(3) 0.9720(9) 0.047(2) Uani 1 2 d SD
H7 H 0.5000 0.6254 0.9099 0.056 Uiso 1 2 calc SR
C8 C 0.5000 0.6606(3) 1.1683(10) 0.0391(18) Uani 1 2 d SD
C9 C 0.5000 0.7114(3) 1.2567(14) 0.086(4) Uani 1 2 d SDU
H9 H 0.5000 0.7133 1.3896 0.103 Uiso 1 2 calc SR
C10 C 0.5000 0.7599(4) 1.1508(13) 0.098(5) Uani 1 2 d SDU
H10 H 0.5000 0.7939 1.2126 0.118 Uiso 1 2 calc SR
C11 C 0.5000 0.6099(3) 1.2857(10) 0.0331(16) Uani 1 2 d S
C12 C 0.6735(4) 0.9143(4) 0.5117(18) 0.110(2) Uani 1 1 d DU
C13 C 0.7400(4) 0.9112(4) 0.6055(13) 0.092(3) Uani 1 1 d DU
H13 H 0.7421 0.9010 0.7337 0.110 Uiso 1 1 calc R
C14 C 0.8029(4) 0.9235(3) 0.5067(12) 0.0688(19) Uani 1 1 d DU
H14 H 0.8482 0.9223 0.5701 0.083 Uiso 1 1 calc R
C15 C 0.8015(3) 0.9374(3) 0.3168(9) 0.0521(15) Uani 1 1 d DU
C16 C 0.7338(3) 0.9408(4) 0.2250(13) 0.094(3) Uani 1 1 d DU
H16 H 0.7317 0.9496 0.0956 0.113 Uiso 1 1 calc R
C17 C 0.6692(5) 0.9309(4) 0.3254(16) 0.112(3) Uani 1 1 d DU
H17 H 0.6234 0.9356 0.2667 0.135 Uiso 1 1 calc R
C18 C 0.8700(3) 0.9521(2) 0.2099(8) 0.0325(11) Uani 1 1 d .

loop_
_atom_site_aniso_label
_atom_site_aniso_U_11
_atom_site_aniso_U_22
_atom_site_aniso_U_33
_atom_site_aniso_U_23
_atom_site_aniso_U_13
_atom_site_aniso_U_12
Y1 0.0240(3) 0.0361(3) 0.0154(3) -0.0014(4) 0.000 0.000
O1 0.083(4) 0.044(3) 0.035(3) 0.005(3) 0.000 0.000
O2 0.066(4) 0.092(6) 0.039(7) 0.033(6) -0.005(5) -0.014(4)
O2' 0.016(3) 0.072(5) 0.064(5) 0.015(4) -0.011(3) -0.002(4)
O3 0.067(3) 0.044(3) 0.017(3) 0.0055(19) 0.000 0.000
O4 0.047(3) 0.029(2) 0.017(2) -0.001(2) 0.000 0.000
O5 0.0260(16) 0.0426(18) 0.0237(18) -0.0032(16) 0.0018(13) -0.0053(15)
O6 0.0338(16) 0.073(2) 0.031(2) 0.010(3) -0.008(2) -0.0103(15)
C1 0.025(3) 0.040(4) 0.033(4) 0.010(3) 0.000 0.000
C2 0.100(7) 0.044(5) 0.039(5) 0.005(4) 0.000 0.000
C3 0.123(9) 0.047(5) 0.056(6) -0.003(5) 0.000 0.000
C4' 0.027(5) 0.048(6) 0.034(6) 0.023(5) 0.009(4) -0.001(5)
C4 0.043(5) 0.052(5) 0.045(5) 0.014(4) -0.003(4) 0.001(4)
C5 0.080(6) 0.040(5) 0.038(6) 0.011(3) 0.000 0.000
C6 0.078(6) 0.049(6) 0.031(5) 0.015(4) 0.000 0.000
C7 0.074(5) 0.041(4) 0.025(6) 0.002(3) 0.000 0.000
C8 0.049(4) 0.038(4) 0.030(4) 0.003(3) 0.000 0.000
C9 0.200(14) 0.032(5) 0.025(5) -0.006(3) 0.000 0.000
C10 0.219(15) 0.026(5) 0.051(7) -0.003(5) 0.000 0.000
C11 0.042(4) 0.032(4) 0.026(4) 0.006(3) 0.000 0.000
C12 0.074(3) 0.129(4) 0.127(5) -0.004(5) 0.035(4) -0.050(3)
C13 0.068(3) 0.110(6) 0.097(6) -0.016(5) 0.056(3) -0.039(4)
C14 0.075(4) 0.073(4) 0.059(4) -0.004(5) 0.035(6) -0.028(3)
C15 0.036(3) 0.065(4) 0.055(4) -0.014(3) 0.007(3) -0.019(3)
C16 0.023(3) 0.174(9) 0.085(6) -0.061(6) 0.010(3) -0.023(4)
C17 0.073(4) 0.140(5) 0.124(5) -0.029(4) 0.003(4) -0.024(4)
C18 0.026(2) 0.033(3) 0.038(3) -0.002(2) 0.000(2) 0.000(2)

loop_
_atom_type_symbol
_atom_type_description
_atom_type_scat_dispersion_real
_atom_type_scat_dispersion_imag
_atom_type_scat_source
C C 0.0033 0.0016 'International Tables Vol C Tables 4.2.6.8 and 6.1.1.4'
H H 0.0000 0.0000 'International Tables Vol C Tables 4.2.6.8 and 6.1.1.4'
N N 0.0061 0.0033 'International Tables Vol C Tables 4.2.6.8 and 6.1.1.4'
O O 0.0106 0.0060 'International Tables Vol C Tables 4.2.6.8 and 6.1.1.4'
Y Y -2.7962 3.5667 'International Tables Vol C Tables 4.2.6.8 and 6.1.1.4'

loop_
_geom_angle_atom_site_label_1
_geom_angle_atom_site_label_2
_geom_angle_atom_site_label_3
_geom_angle
_geom_angle_site_symmetry_1
_geom_angle_site_symmetry_3
O4 Y1 O5 84.82(14) 2_665 5_446
O4 Y1 O5 84.82(14) 2_665 8_646
O5 Y1 O5 65.75(16) 5_446 8_646
O4 Y1 O3 152.24(17) 2_665 .
O5 Y1 O3 117.96(12) 5_446 .
O5 Y1 O3 117.96(12) 8_646 .
O4 Y1 O4 152.67(16) 2_665 .
O5 Y1 O4 72.36(13) 5_446 .
O5 Y1 O4 72.36(13) 8_646 .
O3 Y1 O4 55.09(15) . .
O4 Y1 O6 101.80(11) 2_665 6_666
O5 Y1 O6 135.97(14) 5_446 6_666
O5 Y1 O6 71.53(13) 8_646 6_666
O3 Y1 O6 73.57(10) . 6_666
O4 Y1 O6 85.33(13) . 6_666
O4 Y1 O6 101.80(12) 2_665 7_466
O5 Y1 O6 71.53(13) 5_446 7_466
O5 Y1 O6 135.96(14) 8_646 7_466
O3 Y1 O6 73.57(10) . 7_466
O4 Y1 O6 85.33(13) . 7_466
O6 Y1 O6 145.16(19) 6_666 7_466
O4 Y1 O5 72.16(13) 2_665 6_666
O5 Y1 O5 156.98(9) 5_446 6_666
O5 Y1 O5 110.93(12) 8_646 6_666
O3 Y1 O5 84.22(12) . 6_666
O4 Y1 O5 129.69(11) . 6_666
O6 Y1 O5 52.65(14) 6_666 6_666
O6 Y1 O5 112.52(15) 7_466 6_666
O4 Y1 O5 72.16(13) 2_665 7_466
O5 Y1 O5 110.93(12) 5_446 7_466
O5 Y1 O5 156.98(9) 8_646 7_466
O3 Y1 O5 84.22(12) . 7_466
O4 Y1 O5 129.69(11) . 7_466
O6 Y1 O5 112.52(15) 6_666 7_466
O6 Y1 O5 52.65(14) 7_466 7_466
O5 Y1 O5 62.49(15) 6_666 7_466
O4 Y1 C11 179.4(2) 2_665 .
O5 Y1 C11 95.65(16) 5_446 .
O5 Y1 C11 95.65(16) 8_646 .
O3 Y1 C11 27.20(19) . .
O4 Y1 C11 27.89(19) . .
O6 Y1 C11 78.07(12) 6_666 .
O6 Y1 C11 78.07(12) 7_466 .
O5 Y1 C11 107.37(16) 6_666 .
O5 Y1 C11 107.37(15) 7_466 .
O4 Y1 C18 86.40(13) 2_665 6_666
O5 Y1 C18 155.20(13) 5_446 6_666
O5 Y1 C18 90.40(13) 8_646 6_666
O3 Y1 C18 78.30(12) . 6_666
O4 Y1 C18 108.08(12) . 6_666
O6 Y1 C18 25.83(18) 6_666 6_666
O6 Y1 C18 133.10(15) 7_466 6_666
O5 Y1 C18 26.84(13) 6_666 6_666
O5 Y1 C18 88.19(13) 7_466 6_666
C11 Y1 C18 93.28(14) . 6_666
O4 Y1 C18 86.40(13) 2_665 7_466
O5 Y1 C18 90.40(13) 5_446 7_466
O5 Y1 C18 155.20(13) 8_646 7_466
O3 Y1 C18 78.30(12) . 7_466
O4 Y1 C18 108.08(12) . 7_466
O6 Y1 C18 133.10(15) 6_666 7_466
O6 Y1 C18 25.83(18) 7_466 7_466
O5 Y1 C18 88.19(13) 6_666 7_466
O5 Y1 C18 26.84(13) 7_466 7_466
C11 Y1 C18 93.28(14) . 7_466
C18 Y1 C18 112.1(2) 6_666 7_466
C5 O1 C2 116.0(6) . .
C4' O2 C4 40.4(8) . .
C4' O2 O2' 67.8(8) . .
C4 O2 O2' 35.0(6) . .
C4' O2 C12 120.7(10) . .
C4 O2 C12 97.7(9) . .
O2' O2 C12 62.7(7) . .
C4 O2' O2 72.0(11) . .
C4 O2' C4' 36.8(11) . .
O2 O2' C4' 46.8(6) . .
C4 O2' C12 135.4(13) . .
O2 O2' C12 63.4(7) . .
C4' O2' C12 103.6(8) . .
C11 O3 Y1 93.9(4) . .
C11 O4 Y1 170.2(5) . 2_664
C11 O4 Y1 91.3(4) . .
Y1 O4 Y1 98.42(16) 2_664 .
C18 O5 Y1 151.6(3) . 5_554
C18 O5 Y1 93.3(3) . 6_663
Y1 O5 Y1 96.73(11) 5_554 6_663
C18 O6 Y1 95.0(3) . 6_663
C2 C1 C4 100.1(6) . .
C2 C1 C4 100.1(6) . 4_655
C4 C1 C4 144.4(13) . 4_655
C2 C1 C4' 120.6(6) . .
C4 C1 C4' 34.6(6) . .
C4 C1 C4' 110.0(10) 4_655 .
C2 C1 C4' 120.6(6) . 4_655
C4 C1 C4' 110.0(10) . 4_655
C4 C1 C4' 34.6(6) 4_655 4_655
C4' C1 C4' 75.5(10) . 4_655
C2 C1 C3 108.0(7) . .
C4 C1 C3 100.6(6) . .
C4 C1 C3 100.6(6) 4_655 .
C4' C1 C3 114.8(7) . .
C4' C1 C3 114.8(7) 4_655 .
O1 C2 C1 107.2(7) . .
C4 C4' O2 86.2(14) . .
C4 C4' O2' 33.8(11) . .
O2 C4' O2' 65.5(8) . .
C4 C4' C1 72.4(13) . .
O2 C4' C1 126.7(12) . .
O2' C4' C1 106.2(9) . .
C4 C4' C4' 124.6(13) . 4_655
O2 C4' C4' 126.8(7) . 4_655
O2' C4' C4' 158.3(6) . 4_655
C1 C4' C4' 52.3(5) . 4_655
O2' C4 C4' 109(2) . .
O2' C4 O2 72.9(12) . .
C4' C4 O2 53.4(10) . .
O2' C4 C1 177.6(19) . .
C4' C4 C1 73.0(14) . .
O2 C4 C1 109.0(11) . .
O1 C5 C10 125.1(8) . .
O1 C5 C6 115.2(7) . .
C10 C5 C6 119.7(8) . .
C7 C6 C5 119.5(8) . .
C6 C7 C8 122.0(8) . .
C7 C8 C9 117.9(7) . .
C7 C8 C11 122.6(7) . .
C9 C8 C11 119.5(7) . .
C8 C9 C10 121.0(8) . .
C5 C10 C9 119.9(9) . .
O3 C11 O4 119.7(7) . .
O3 C11 C8 119.9(7) . .
O4 C11 C8 120.4(6) . .
O3 C11 Y1 58.9(4) . .
O4 C11 Y1 60.8(4) . .
C8 C11 Y1 178.8(5) . .
C17 C12 C13 121.4(8) . .
C17 C12 O2' 142.4(7) . .
C13 C12 O2' 96.1(8) . .
C17 C12 O2 91.8(8) . .
C13 C12 O2 142.5(11) . .
O2' C12 O2 53.9(5) . .
C14 C13 C12 118.4(8) . .
C13 C14 C15 121.9(7) . .
C14 C15 C16 118.7(6) . .
C14 C15 C18 122.0(5) . .
C16 C15 C18 119.2(6) . .
C17 C16 C15 120.0(8) . .
C12 C17 C16 119.3(9) . .
O6 C18 O5 119.0(4) . .
O6 C18 C15 121.7(4) . .
O5 C18 C15 119.3(5) . .
O6 C18 Y1 59.2(2) . 6_663
O5 C18 Y1 59.9(2) . 6_663
C15 C18 Y1 178.0(4) . 6_663

loop_
_geom_bond_atom_site_label_1
_geom_bond_atom_site_label_2
_geom_bond_distance
_geom_bond_site_symmetry_2
Y1 O4 2.314(5) 2_665
Y1 O5 2.340(3) 5_446
Y1 O5 2.340(3) 8_646
Y1 O3 2.373(5) .
Y1 O4 2.414(5) .
Y1 O6 2.436(3) 6_666
Y1 O6 2.436(3) 7_466
Y1 O5 2.449(3) 6_666
Y1 O5 2.449(3) 7_466
Y1 C11 2.765(7) .
Y1 C18 2.826(5) 6_666
Y1 C18 2.826(5) 7_466
O1 C5 1.356(10) .
O1 C2 1.451(11) .
O2 C4' 1.126(12) .
O2 C4 1.399(16) .
O2 O2' 1.406(13) .
O2 C12 1.557(13) .
O2' C4 0.844(14) .
O2' C4' 1.431(13) .
O2' C12 1.548(14) .
O3 C11 1.267(8) .
O4 C11 1.294(9) .
O4 Y1 2.314(5) 2_664
O5 C18 1.278(6) .
O5 Y1 2.340(3) 5_554
O5 Y1 2.449(3) 6_663
O6 C18 1.236(8) .
O6 Y1 2.436(3) 6_663
C1 C2 1.486(11) .
C1 C4 1.526(16) .
C1 C4 1.526(16) 4_655
C1 C4' 1.531(13) .
C1 C4' 1.531(13) 4_655
C1 C3 1.557(13) .
C4' C4 0.908(15) .
C4' C4' 1.88(2) 4_655
C5 C10 1.367(9) .
C5 C6 1.380(9) .
C6 C7 1.368(9) .
C7 C8 1.372(9) .
C8 C9 1.375(8) .
C8 C11 1.476(10) .
C9 C10 1.385(9) .
C12 C17 1.364(10) .
C12 C13 1.369(9) .
C13 C14 1.361(7) .
C14 C15 1.369(9) .
C15 C16 1.382(8) .
C15 C18 1.487(7) .
C16 C17 1.379(9) .
C18 Y1 2.826(5) 6_663
